data_7715610
loop_
_publ_author_name
'Barrios, Leon&#xed; A'
'Cap&#xf3;, Nuria'
'Boulehjour, Hanae'
'Reta, Daniel'
'Tejedor, In&#xe9;s'
'Roubeau, Olivier'
'Arom&#xed;, Guillem'

_publ_section_title
;
 Modulated spin dynamics of [Co<sub>2</sub>] coordination helicates
 <i>via</i> differential strand composition.
;
_journal_issue 17
_journal_name_full 'Dalton transactions (Cambridge, England : 2003)'
_journal_page_first 7611
_journal_page_last 7618
_journal_paper_doi 10.1039/d4dt00629a
_journal_volume 53
_journal_year 2024
_chemical_formula_moiety '(C90 H72 Co2 N18), 4(Cl O4), 0.5(C4 H10 O), 9(C H4 O), 2(H2 O)'
_chemical_formula_sum 'C101 H117 Cl4 Co2 N18 O27.5'
_chemical_formula_weight 2282.78
_space_group_crystal_system monoclinic
_space_group_IT_number 14
_space_group_name_Hall '-P 2yn'
_space_group_name_H-M_alt 'P 1 21/n 1'
_atom_sites_solution_hydrogens mixed
_audit_creation_method SHELXL-2018/3
_audit_update_record
;
2023-10-27 deposited with the CCDC.	2024-04-03 downloaded from the CCDC.
;
_cell_angle_alpha 90
_cell_angle_beta 94.966(2)
_cell_angle_gamma 90
_cell_formula_units_Z 4
_cell_length_a 22.9697(11)
_cell_length_b 18.0372(10)
_cell_length_c 27.1574(12)
_cell_measurement_reflns_used 9068
_cell_measurement_temperature 100(2)
_cell_measurement_theta_max 23.96
_cell_measurement_theta_min 2.35
_cell_volume 11209.3(10)
_computing_cell_refinement 'SAINT (Bruker)'
_computing_data_collection 'Bruker APEX 2'
_computing_data_reduction 'SAINT (Bruker)'
_computing_structure_refinement 'SHELXL-2018/3 (Sheldrick, 2018)'
_computing_structure_solution 'SHELXT 2014/5 (Sheldrick, 2015)'
_diffrn_ambient_temperature 100(2)
_diffrn_measured_fraction_theta_full 0.999
_diffrn_measured_fraction_theta_max 0.999
_diffrn_measurement_device_type 'Bruker APEX II QUAZAR'
_diffrn_measurement_method '\f and \w rotation with narrow frames'
_diffrn_radiation_source 'multilayer monochromator ImuS'
_diffrn_radiation_type MoK\a
_diffrn_radiation_wavelength 0.71073
_diffrn_reflns_av_R_equivalents 0.0748
_diffrn_reflns_av_unetI/netI 0.0722
_diffrn_reflns_Laue_measured_fraction_full 0.999
_diffrn_reflns_Laue_measured_fraction_max 0.999
_diffrn_reflns_limit_h_max 25
_diffrn_reflns_limit_h_min -25
_diffrn_reflns_limit_k_max 19
_diffrn_reflns_limit_k_min -19
_diffrn_reflns_limit_l_max 29
_diffrn_reflns_limit_l_min -29
_diffrn_reflns_number 65458
_diffrn_reflns_point_group_measured_fraction_full 0.999
_diffrn_reflns_point_group_measured_fraction_max 0.999
_diffrn_reflns_theta_full 22.985
_diffrn_reflns_theta_max 22.986
_diffrn_reflns_theta_min 1.587
_exptl_absorpt_coefficient_mu 0.474
_exptl_absorpt_correction_T_max 0.745
_exptl_absorpt_correction_T_min 0.614
_exptl_absorpt_correction_type multi-scan
_exptl_absorpt_process_details 'SADABS-2016/2 - Bruker AXS'
_exptl_crystal_colour orange
_exptl_crystal_density_diffrn 1.352
_exptl_crystal_description rod
_exptl_crystal_F_000 4733
_exptl_crystal_preparation 'Magnetic properties'
_exptl_crystal_size_max 0.145
_exptl_crystal_size_mid 0.045
_exptl_crystal_size_min 0.032
_refine_diff_density_max 1.920
_refine_diff_density_min -1.119
_refine_diff_density_rms 0.112
_refine_ls_extinction_method none
_refine_ls_goodness_of_fit_ref 1.038
_refine_ls_hydrogen_treatment mixed
_refine_ls_matrix_type full
_refine_ls_number_parameters 1508
_refine_ls_number_reflns 15564
_refine_ls_number_restraints 429
_refine_ls_restrained_S_all 1.066
_refine_ls_R_factor_all 0.1324
_refine_ls_R_factor_gt 0.0935
_refine_ls_shift/su_max 0.000
_refine_ls_shift/su_mean 0.000
_refine_ls_structure_factor_coef Fsqd
_refine_ls_weighting_details 'w=1/[\s^2^(Fo^2^)+(0.1342P)^2^+70.9973P] where P=(Fo^2^+2Fc^2^)/3'
_refine_ls_weighting_scheme calc
_refine_ls_wR_factor_gt 0.2502
_refine_ls_wR_factor_ref 0.2801
_reflns_Friedel_coverage 0.000
_reflns_number_gt 10593
_reflns_number_total 15564
_reflns_threshold_expression 'I > 2\s(I)'
_cod_data_source_file d4dt00629a2.cif
_cod_data_source_block 1963NC18_a
_cod_depositor_comments 'Adding full bibliography for 7715609--7715610.cif.'
_cod_original_sg_symbol_H-M 'P 21/n'
_cod_database_code 7715610
_shelx_shelxl_version_number 2018/3
_shelx_space_group_comment
;
The symmetry employed for this shelxl refinement is uniquely defined
by the following loop, which should always be used as a source of
symmetry information in preference to the above space-group names.
They are only intended as comments.
;
_shelx_estimated_absorpt_t_min 0.935
_shelx_estimated_absorpt_t_max 0.985

loop_
_space_group_symop_operation_xyz
'x, y, z'
'-x+1/2, y+1/2, -z+1/2'
'-x, -y, -z'
'x-1/2, -y-1/2, z-1/2'

loop_
_atom_site_label
_atom_site_type_symbol
_atom_site_fract_x
_atom_site_fract_y
_atom_site_fract_z
_atom_site_U_iso_or_equiv
_atom_site_adp_type
_atom_site_occupancy
_atom_site_site_symmetry_order
_atom_site_calc_flag
_atom_site_refinement_flags_posn
_atom_site_refinement_flags_adp
_atom_site_refinement_flags_occupancy
_atom_site_disorder_assembly
_atom_site_disorder_group
Co1 Co 0.25888(4) 0.34930(5) 0.33659(3) 0.0241(3) Uani 1 1 d . . . . .
Co2 Co 0.75455(4) 0.33900(6) 0.33998(4) 0.0304(3) Uani 1 1 d . . . . .
N1 N 0.2144(2) 0.4194(3) 0.3863(2) 0.0281(14) Uani 1 1 d . . . . .
N2 N 0.3027(2) 0.4527(3) 0.3335(2) 0.0267(14) Uani 1 1 d . . . . .
N3 N 0.3446(2) 0.4852(4) 0.3080(2) 0.0308(15) Uani 1 1 d . . . . .
H3A H 0.365028 0.461737 0.286922 0.037 Uiso 1 1 calc R U . . .
N4 N 0.6583(2) 0.4416(3) 0.2766(2) 0.0291(14) Uani 1 1 d . . . . .
H4B H 0.638851 0.458213 0.300801 0.035 Uiso 1 1 calc R U . . .
N5 N 0.7015(2) 0.3897(4) 0.2824(2) 0.0312(15) Uani 1 1 d . . . . .
N6 N 0.7923(2) 0.3023(4) 0.2750(2) 0.0357(16) Uani 1 1 d . . . . .
N7 N 0.2071(2) 0.2574(3) 0.3559(2) 0.0252(14) Uani 1 1 d . . . . .
N8 N 0.3099(2) 0.2992(3) 0.3965(2) 0.0260(14) Uani 1 1 d D . . . .
N9 N 0.3618(2) 0.3092(4) 0.4235(2) 0.0290(14) Uani 1 1 d D . . . .
H9A H 0.388413 0.341442 0.416064 0.035 Uiso 1 1 calc R U . . .
N10 N 0.6770(2) 0.3858(4) 0.4285(2) 0.0312(15) Uani 1 1 d . . . . .
H10B H 0.655317 0.345722 0.429141 0.037 Uiso 1 1 calc R U . . .
N11 N 0.7184(2) 0.3957(4) 0.3974(2) 0.0309(15) Uani 1 1 d . . . . .
N13 N 0.2055(2) 0.3788(3) 0.2706(2) 0.0254(14) Uani 1 1 d . . . . .
N14 N 0.2974(2) 0.2918(3) 0.2816(2) 0.0241(13) Uani 1 1 d . . . . .
N15 N 0.3407(2) 0.2414(3) 0.2782(2) 0.0239(13) Uani 1 1 d . . . . .
H15A H 0.364607 0.226554 0.303264 0.029 Uiso 1 1 calc R U . . .
N16 N 0.6616(2) 0.2056(4) 0.3207(2) 0.0360(16) Uani 1 1 d . . . . .
H16B H 0.637118 0.226678 0.298225 0.043 Uiso 1 1 calc R U . . .
N17 N 0.7083(2) 0.2397(4) 0.3438(2) 0.0321(15) Uani 1 1 d . . . . .
N18 N 0.8102(2) 0.2751(4) 0.3916(2) 0.0329(15) Uani 1 1 d . . . . .
C1 C 0.1703(3) 0.4010(5) 0.4140(3) 0.0315(18) Uani 1 1 d . . . . .
H1A H 0.153151 0.353197 0.409852 0.038 Uiso 1 1 calc R U . . .
C2 C 0.1494(3) 0.4485(4) 0.4477(3) 0.0293(17) Uani 1 1 d . . . . .
H2A H 0.118290 0.433127 0.466182 0.035 Uiso 1 1 calc R U . . .
C3 C 0.1727(3) 0.5176(5) 0.4549(3) 0.0310(18) Uani 1 1 d . . . . .
C4 C 0.2181(3) 0.5377(4) 0.4264(2) 0.0260(16) Uani 1 1 d . . . . .
H4A H 0.236010 0.584978 0.430508 0.031 Uiso 1 1 calc R U . . .
C5 C 0.2366(3) 0.4887(4) 0.3924(3) 0.0252(16) Uani 1 1 d . . . . .
C6 C 0.2827(3) 0.5065(4) 0.3606(3) 0.0261(17) Uani 1 1 d . . . . .
C7 C 0.3106(3) 0.5735(4) 0.3529(3) 0.0295(17) Uani 1 1 d . . . . .
H7A H 0.303685 0.620149 0.367585 0.035 Uiso 1 1 calc R U . . .
C8 C 0.3506(3) 0.5570(4) 0.3191(3) 0.0269(17) Uani 1 1 d . . . . .
C9 C 0.3933(3) 0.6068(4) 0.2991(2) 0.0262(16) Uani 1 1 d . . . . .
C10 C 0.3871(3) 0.6829(4) 0.3055(3) 0.0298(17) Uani 1 1 d . . . . .
H10A H 0.355827 0.701689 0.322519 0.036 Uiso 1 1 calc R U . . .
C11 C 0.4264(3) 0.7306(4) 0.2870(3) 0.0291(17) Uani 1 1 d . . . . .
H11A H 0.422608 0.782373 0.292313 0.035 Uiso 1 1 calc R U . . .
C12 C 0.4714(3) 0.7050(4) 0.2609(3) 0.0270(17) Uani 1 1 d . . . . .
H12A H 0.497450 0.739057 0.247751 0.032 Uiso 1 1 calc R U . . .
C13 C 0.4783(3) 0.6293(4) 0.2540(2) 0.0238(16) Uani 1 1 d . . . . .
C14 C 0.4393(3) 0.5803(4) 0.2738(2) 0.0242(16) Uani 1 1 d . . . . .
H14A H 0.444170 0.528372 0.269915 0.029 Uiso 1 1 calc R U . . .
C15 C 0.5255(3) 0.6031(4) 0.2247(2) 0.0247(16) Uani 1 1 d . . . . .
C16 C 0.5365(3) 0.6408(4) 0.1818(3) 0.0281(17) Uani 1 1 d . . . . .
H16A H 0.512694 0.681950 0.171347 0.034 Uiso 1 1 calc R U . . .
C17 C 0.5816(3) 0.6195(4) 0.1538(3) 0.0317(18) Uani 1 1 d . . . . .
H17A H 0.587610 0.644450 0.123814 0.038 Uiso 1 1 calc R U . . .
C18 C 0.6175(3) 0.5620(5) 0.1701(3) 0.0359(19) Uani 1 1 d . . . . .
H18A H 0.649124 0.548245 0.151628 0.043 Uiso 1 1 calc R U . . .
C19 C 0.6083(3) 0.5235(4) 0.2130(3) 0.0310(18) Uani 1 1 d . . . . .
C20 C 0.5610(3) 0.5433(4) 0.2394(3) 0.0272(17) Uani 1 1 d . . . . .
H20A H 0.553076 0.515571 0.267814 0.033 Uiso 1 1 calc R U . . .
C21 C 0.6491(3) 0.4643(5) 0.2293(3) 0.0360(19) Uani 1 1 d . . . . .
C22 C 0.6875(3) 0.4259(5) 0.2031(3) 0.047(2) Uani 1 1 d . . . . .
H22A H 0.691779 0.429303 0.168727 0.057 Uiso 1 1 calc R U . . .
C23 C 0.7189(3) 0.3810(5) 0.2371(3) 0.039(2) Uani 1 1 d . . . . .
C24 C 0.7681(3) 0.3301(5) 0.2326(3) 0.040(2) Uani 1 1 d . . . . .
C25 C 0.7890(4) 0.3156(6) 0.1872(4) 0.060(3) Uani 1 1 d . . . . .
H25A H 0.770798 0.336816 0.157728 0.072 Uiso 1 1 calc R U . . .
C26 C 0.8372(4) 0.2694(6) 0.1857(4) 0.068(3) Uani 1 1 d . . . . .
C27 C 0.8596(4) 0.2375(5) 0.2296(4) 0.052(2) Uani 1 1 d . . . . .
H27A H 0.890333 0.202309 0.229526 0.063 Uiso 1 1 calc R U . . .
C28 C 0.8379(3) 0.2561(5) 0.2724(3) 0.043(2) Uani 1 1 d . . . . .
H28A H 0.855689 0.235557 0.302218 0.051 Uiso 1 1 calc R U . . .
C29 C 0.1497(4) 0.5720(6) 0.4905(3) 0.055(3) Uani 1 1 d . . . . .
H29A H 0.172324 0.618094 0.490237 0.082 Uiso 1 1 calc R U . . .
H29B H 0.108532 0.582524 0.480561 0.082 Uiso 1 1 calc R U . . .
H29C H 0.153406 0.550881 0.523861 0.082 Uiso 1 1 calc R U . . .
C30 C 0.8624(6) 0.2553(8) 0.1376(4) 0.098(4) Uani 1 1 d . U . . .
H30A H 0.840110 0.283205 0.111321 0.147 Uiso 1 1 calc R U . . .
H30B H 0.903271 0.271360 0.139989 0.147 Uiso 1 1 calc R U . . .
H30C H 0.860166 0.202256 0.130002 0.147 Uiso 1 1 calc R U . . .
C31 C 0.1568(3) 0.2345(4) 0.3326(3) 0.0304(18) Uani 1 1 d . . . . .
H31A H 0.143273 0.257963 0.302438 0.037 Uiso 1 1 calc R U . . .
C32 C 0.1238(3) 0.1789(5) 0.3502(3) 0.0340(19) Uani 1 1 d . . . . .
H32A H 0.088346 0.164564 0.332115 0.041 Uiso 1 1 calc R U . . .
C33 C 0.1417(3) 0.1435(5) 0.3941(3) 0.037(2) Uani 1 1 d . . . . .
C34 C 0.1940(3) 0.1669(4) 0.4183(3) 0.0324(18) Uani 1 1 d . . . . .
H34A H 0.207708 0.144608 0.448862 0.039 Uiso 1 1 calc R U . . .
C35 C 0.2262(3) 0.2220(4) 0.3988(3) 0.0282(17) Uani 1 1 d . . . . .
C36 C 0.2830(3) 0.2473(4) 0.4207(3) 0.0268(17) Uani 1 1 d D . . . .
C37 C 0.3172(3) 0.2240(4) 0.4627(3) 0.0295(17) Uani 1 1 d D . . . .
H37A H 0.307407 0.187910 0.486079 0.035 Uiso 1 1 calc R U . . .
C38 C 0.3676(3) 0.2641(4) 0.4631(3) 0.0285(17) Uani 1 1 d D . . . .
C39 C 0.4200(3) 0.2653(5) 0.4988(2) 0.0299(18) Uani 1 1 d . . . . .
C40 C 0.4307(3) 0.2069(5) 0.5307(3) 0.047(2) Uani 1 1 d . . . . .
H40A H 0.404877 0.165673 0.529257 0.057 Uiso 1 1 calc R U . . .
C41 C 0.4787(4) 0.2080(6) 0.5648(4) 0.068(3) Uani 1 1 d . . . . .
H41A H 0.485858 0.167586 0.586924 0.082 Uiso 1 1 calc R U . . .
C42 C 0.5171(3) 0.2683(6) 0.5669(3) 0.055(3) Uani 1 1 d . . . . .
H42A H 0.549811 0.269267 0.590772 0.066 Uiso 1 1 calc R U . . .
C43 C 0.5075(3) 0.3257(5) 0.5347(3) 0.0333(19) Uani 1 1 d . . . . .
C44 C 0.4593(3) 0.3244(5) 0.5007(3) 0.0316(18) Uani 1 1 d . . . . .
H44A H 0.452682 0.364474 0.478187 0.038 Uiso 1 1 calc R U . . .
C45 C 0.5500(3) 0.3880(5) 0.5339(3) 0.0314(18) Uani 1 1 d . . . . .
C46 C 0.5525(3) 0.4437(5) 0.5689(3) 0.037(2) Uani 1 1 d . . . . .
H46A H 0.526584 0.442759 0.594336 0.044 Uiso 1 1 calc R U . . .
C47 C 0.5926(3) 0.5011(5) 0.5674(3) 0.039(2) Uani 1 1 d . . . . .
H47A H 0.593641 0.539682 0.591339 0.047 Uiso 1 1 calc R U . . .
C48 C 0.6312(3) 0.5017(5) 0.5305(3) 0.0348(19) Uani 1 1 d . . . . .
H48A H 0.658847 0.540744 0.529407 0.042 Uiso 1 1 calc R U . . .
C49 C 0.6295(3) 0.4460(5) 0.4957(3) 0.0323(18) Uani 1 1 d . . . . .
C50 C 0.5878(3) 0.3906(5) 0.4977(3) 0.037(2) Uani 1 1 d . . . . .
H50A H 0.585520 0.353129 0.473005 0.045 Uiso 1 1 calc R U . . .
C51 C 0.6724(3) 0.4437(5) 0.4586(3) 0.0343(19) Uani 1 1 d . . . . .
C52 C 0.7119(4) 0.4958(6) 0.4457(4) 0.066(3) Uani 1 1 d . . . . .
H52A H 0.718901 0.543540 0.459813 0.079 Uiso 1 1 calc R U . . .
C53 C 0.7394(4) 0.4632(6) 0.4072(3) 0.060(3) Uani 1 1 d D . . . .
C54 C 0.7762(6) 0.4996(8) 0.3715(5) 0.038(2) Uani 0.552(7) 1 d D U P A 1
C55 C 0.7920(6) 0.5710(8) 0.3694(6) 0.043(2) Uani 0.552(7) 1 d D U P A 1
H55A H 0.774205 0.606922 0.388849 0.052 Uiso 0.552(7) 1 calc R U P A 1
C56 C 0.8346(6) 0.5926(8) 0.3386(6) 0.051(3) Uani 0.552(7) 1 d D U P A 1
C57 C 0.8598(6) 0.5404(9) 0.3124(6) 0.046(2) Uani 0.552(7) 1 d D U P A 1
H57A H 0.888024 0.554170 0.290478 0.055 Uiso 0.552(7) 1 calc R U P A 1
C58 C 0.8450(9) 0.4667(9) 0.3172(8) 0.040(3) Uani 0.552(7) 1 d D U P A 1
H58A H 0.863639 0.430417 0.298620 0.048 Uiso 0.552(7) 1 calc R U P A 1
N12 N 0.8044(15) 0.4446(12) 0.3476(12) 0.036(2) Uani 0.552(7) 1 d D U P A 1
C60 C 0.8474(9) 0.6768(9) 0.3331(9) 0.083(6) Uani 0.552(7) 1 d D U P A 1
H60A H 0.824572 0.705068 0.355502 0.124 Uiso 0.552(7) 1 calc R U P A 1
H60B H 0.889149 0.686055 0.341463 0.124 Uiso 0.552(7) 1 calc R U P A 1
H60C H 0.836593 0.692262 0.298957 0.124 Uiso 0.552(7) 1 calc R U P A 1
C59 C 0.1060(4) 0.0834(6) 0.4149(4) 0.066(3) Uani 1 1 d . . . . .
H59A H 0.125930 0.065482 0.446005 0.099 Uiso 1 1 calc R U . . .
H59B H 0.067507 0.103119 0.421131 0.099 Uiso 1 1 calc R U . . .
H59C H 0.101095 0.042378 0.391280 0.099 Uiso 1 1 calc R U . . .
C54B C 0.7969(7) 0.4761(11) 0.3858(7) 0.039(3) Uani 0.448(7) 1 d D U P A 2
C55B C 0.8340(7) 0.5305(10) 0.4007(7) 0.047(3) Uani 0.448(7) 1 d D U P A 2
H55B H 0.828016 0.557302 0.429999 0.056 Uiso 0.448(7) 1 calc R U P A 2
C56B C 0.8818(7) 0.5489(11) 0.3739(7) 0.054(3) Uani 0.448(7) 1 d D U P A 2
C57B C 0.8875(8) 0.5098(12) 0.3322(7) 0.050(3) Uani 0.448(7) 1 d D U P A 2
H57B H 0.916536 0.523582 0.311008 0.060 Uiso 0.448(7) 1 calc R U P A 2
C58B C 0.8517(11) 0.4501(11) 0.3201(10) 0.043(3) Uani 0.448(7) 1 d D U P A 2
H58B H 0.859775 0.420015 0.292822 0.051 Uiso 0.448(7) 1 calc R U P A 2
N12B N 0.8051(18) 0.4326(15) 0.3457(15) 0.037(3) Uani 0.448(7) 1 d D U P A 2
C60B C 0.9329(9) 0.5944(15) 0.4036(11) 0.092(6) Uani 0.448(7) 1 d D U P A 2
H60D H 0.917863 0.617848 0.432493 0.138 Uiso 0.448(7) 1 calc R U P A 2
H60E H 0.964872 0.560634 0.414498 0.138 Uiso 0.448(7) 1 calc R U P A 2
H60F H 0.947291 0.632605 0.382097 0.138 Uiso 0.448(7) 1 calc R U P A 2
C61 C 0.1595(3) 0.4253(4) 0.2659(3) 0.0307(18) Uani 1 1 d . . . . .
H61A H 0.147817 0.449014 0.294748 0.037 Uiso 1 1 calc R U . . .
C62 C 0.1286(3) 0.4400(4) 0.2214(3) 0.0343(19) Uani 1 1 d . . . . .
H62A H 0.096213 0.472943 0.220055 0.041 Uiso 1 1 calc R U . . .
C63 C 0.1441(3) 0.4073(4) 0.1787(3) 0.0305(17) Uani 1 1 d . . . . .
C64 C 0.1922(3) 0.3609(4) 0.1830(3) 0.0256(16) Uani 1 1 d . . . . .
H64A H 0.205151 0.337850 0.154405 0.031 Uiso 1 1 calc R U . . .
C65 C 0.2216(3) 0.3482(4) 0.2290(3) 0.0240(16) Uani 1 1 d . . . . .
C66 C 0.2719(3) 0.2985(4) 0.2357(2) 0.0238(16) Uani 1 1 d . . . . .
C67 C 0.2985(3) 0.2536(4) 0.2029(3) 0.0263(17) Uani 1 1 d . . . . .
H67A H 0.288821 0.248821 0.168343 0.032 Uiso 1 1 calc R U . . .
C68 C 0.3424(3) 0.2170(4) 0.2316(2) 0.0262(17) Uani 1 1 d . . . . .
C69 C 0.3833(3) 0.1601(4) 0.2175(3) 0.0268(17) Uani 1 1 d . . . . .
C70 C 0.3715(3) 0.1244(5) 0.1718(3) 0.041(2) Uani 1 1 d . . . . .
H70A H 0.338597 0.138647 0.150314 0.049 Uiso 1 1 calc R U . . .
C71 C 0.4075(3) 0.0687(5) 0.1583(3) 0.045(2) Uani 1 1 d . . . . .
H71A H 0.399144 0.043928 0.127695 0.054 Uiso 1 1 calc R U . . .
C72 C 0.4561(3) 0.0486(5) 0.1891(3) 0.038(2) Uani 1 1 d . . . . .
H72A H 0.481024 0.010479 0.178952 0.046 Uiso 1 1 calc R U . . .
C73 C 0.4692(3) 0.0824(4) 0.2342(3) 0.0270(17) Uani 1 1 d . . . . .
C74 C 0.4329(3) 0.1399(4) 0.2480(2) 0.0245(16) Uani 1 1 d . . . . .
H74A H 0.442094 0.165367 0.278292 0.029 Uiso 1 1 calc R U . . .
C75 C 0.5212(3) 0.0579(4) 0.2665(3) 0.0291(17) Uani 1 1 d . . . . .
C76 C 0.5316(3) -0.0184(4) 0.2723(3) 0.0367(19) Uani 1 1 d . . . . .
H76A H 0.504493 -0.053298 0.257496 0.044 Uiso 1 1 calc R U . . .
C77 C 0.5815(3) -0.0423(5) 0.2996(3) 0.046(2) Uani 1 1 d . . . . .
H77A H 0.588275 -0.093937 0.304024 0.055 Uiso 1 1 calc R U . . .
C78 C 0.6213(3) 0.0072(5) 0.3203(3) 0.044(2) Uani 1 1 d . . . . .
H78A H 0.655951 -0.010390 0.338190 0.053 Uiso 1 1 calc R U . . .
C79 C 0.6117(3) 0.0835(5) 0.3154(3) 0.0357(19) Uani 1 1 d . . . . .
C80 C 0.5608(3) 0.1077(4) 0.2892(3) 0.0291(17) Uani 1 1 d . . . . .
H80A H 0.552904 0.159301 0.286668 0.035 Uiso 1 1 calc R U . . .
C81 C 0.6571(3) 0.1347(5) 0.3363(3) 0.0356(19) Uani 1 1 d . . . . .
C82 C 0.7029(3) 0.1220(5) 0.3709(3) 0.0356(19) Uani 1 1 d . . . . .
H82A H 0.711879 0.077427 0.388687 0.043 Uiso 1 1 calc R U . . .
C83 C 0.7336(3) 0.1889(5) 0.3744(3) 0.037(2) Uani 1 1 d . . . . .
C84 C 0.7873(3) 0.2100(5) 0.4040(3) 0.0311(18) Uani 1 1 d . . . . .
C85 C 0.8136(3) 0.1656(5) 0.4418(3) 0.039(2) Uani 1 1 d . . . . .
H85A H 0.796242 0.119938 0.449930 0.047 Uiso 1 1 calc R U . . .
C86 C 0.8652(3) 0.1886(5) 0.4672(3) 0.042(2) Uani 1 1 d . . . . .
C87 C 0.8892(3) 0.2546(5) 0.4536(3) 0.037(2) Uani 1 1 d . . . . .
H87A H 0.925118 0.271347 0.469740 0.044 Uiso 1 1 calc R U . . .
C88 C 0.8609(3) 0.2959(5) 0.4165(3) 0.038(2) Uani 1 1 d . . . . .
H88A H 0.877905 0.341623 0.407877 0.045 Uiso 1 1 calc R U . . .
C89 C 0.1104(3) 0.4207(5) 0.1295(3) 0.048(2) Uani 1 1 d . . . . .
H89A H 0.128299 0.392563 0.103848 0.072 Uiso 1 1 calc R U . . .
H89B H 0.069875 0.404445 0.130982 0.072 Uiso 1 1 calc R U . . .
H89C H 0.111098 0.473649 0.121618 0.072 Uiso 1 1 calc R U . . .
C90 C 0.8941(4) 0.1416(7) 0.5088(3) 0.068(3) Uani 1 1 d . . . . .
H90A H 0.870638 0.097093 0.513000 0.101 Uiso 1 1 calc R U . . .
H90B H 0.933324 0.127178 0.500760 0.101 Uiso 1 1 calc R U . . .
H90C H 0.897130 0.170338 0.539591 0.101 Uiso 1 1 calc R U . . .
Cl1 Cl 0.48862(10) 0.35145(14) 0.33882(9) 0.0575(6) Uani 1 1 d . . . . .
O1 O 0.4299(5) 0.3591(7) 0.3474(4) 0.139(4) Uani 1 1 d . . . . .
O2 O 0.5027(4) 0.3837(7) 0.2960(4) 0.135(4) Uani 1 1 d . . . . .
O3 O 0.4985(6) 0.2746(5) 0.3347(4) 0.153(5) Uani 1 1 d . . . . .
O4 O 0.5227(6) 0.3788(8) 0.3800(5) 0.175(5) Uani 1 1 d . U . . .
Cl2 Cl 0.73208(10) 0.23508(13) 0.55426(7) 0.0512(6) Uani 1 1 d . . . . .
O5 O 0.7433(4) 0.2874(4) 0.5186(3) 0.083(2) Uani 1 1 d . . . . .
O6 O 0.6976(4) 0.2643(4) 0.5905(3) 0.089(3) Uani 1 1 d . . . . .
O7 O 0.6998(5) 0.1777(5) 0.5285(4) 0.126(4) Uani 1 1 d D . . . .
O8 O 0.7806(4) 0.1985(8) 0.5776(3) 0.143(4) Uani 1 1 d . U . . .
Cl3 Cl 1.00560(8) 0.34808(11) 0.35247(8) 0.0402(5) Uani 1 1 d . . . . .
O9 O 1.0191(3) 0.2855(3) 0.3842(2) 0.0568(16) Uani 1 1 d . . . . .
O10 O 1.0534(3) 0.3635(4) 0.3241(3) 0.0627(18) Uani 1 1 d . . . . .
O11 O 0.9557(2) 0.3305(4) 0.3196(3) 0.0611(18) Uani 1 1 d . . . . .
O12 O 0.9929(3) 0.4108(4) 0.3819(3) 0.071(2) Uani 1 1 d . . . . .
Cl4 Cl 0.73228(17) 0.4252(2) 0.05649(10) 0.0973(11) Uani 1 1 d D U . . .
O13 O 0.7341(4) 0.4671(5) 0.0957(3) 0.109(3) Uani 1 1 d D U . . .
O14 O 0.7861(6) 0.3931(8) 0.0551(5) 0.228(6) Uani 1 1 d D U . . .
O15 O 0.6985(6) 0.3639(6) 0.0614(5) 0.225(6) Uani 1 1 d D U . . .
O16 O 0.7177(7) 0.4574(8) 0.0147(3) 0.229(5) Uani 1 1 d D U . . .
O1S O 0.3785(2) 0.1583(3) 0.35939(19) 0.0417(14) Uani 1 1 d D . . . .
H1S H 0.3583(16) 0.189(2) 0.3822(12) 0.062 Uiso 1 1 d D U . . .
C1S C 0.4309(3) 0.1317(5) 0.3862(3) 0.048(2) Uani 1 1 d D . . . .
H1S1 H 0.459186 0.172331 0.390928 0.072 Uiso 1 1 calc R U . . .
H1S2 H 0.447661 0.091643 0.367586 0.072 Uiso 1 1 calc R U . . .
H1S3 H 0.421695 0.112987 0.418531 0.072 Uiso 1 1 calc R U . . .
O2S O 0.6337(3) 0.2442(4) 0.4398(3) 0.088(3) Uani 1 1 d D . . . .
H2S H 0.667(3) 0.242(6) 0.462(3) 0.131 Uiso 1 1 d D U . . .
C2S C 0.5839(5) 0.2049(7) 0.4368(5) 0.082(4) Uani 1 1 d D . . . .
H2S1 H 0.576339 0.187330 0.469755 0.124 Uiso 1 1 calc R U . . .
H2S2 H 0.587549 0.162390 0.414818 0.124 Uiso 1 1 calc R U . . .
H2S3 H 0.551453 0.236427 0.423554 0.124 Uiso 1 1 calc R U . . .
O3S O 0.2870(3) 0.0616(4) 0.3498(3) 0.075(2) Uani 1 1 d D . . . .
H3S H 0.317(4) 0.091(6) 0.361(4) 0.113 Uiso 1 1 d D U . . .
C3S C 0.2519(4) 0.0667(7) 0.3017(4) 0.082(4) Uani 1 1 d . . . . .
H3S1 H 0.212003 0.082225 0.307015 0.124 Uiso 1 1 calc R U . . .
H3S2 H 0.250758 0.018154 0.285454 0.124 Uiso 1 1 calc R U . . .
H3S3 H 0.269531 0.103127 0.280731 0.124 Uiso 1 1 calc R U . . .
O4S O 0.3914(3) 0.4058(4) 0.2335(3) 0.0655(18) Uani 1 1 d D U . . .
H4S H 0.419(4) 0.386(7) 0.256(3) 0.098 Uiso 1 1 d D U . . .
C4S C 0.3874(8) 0.4225(10) 0.1810(5) 0.135(6) Uani 1 1 d . U . . .
H4S1 H 0.368101 0.470534 0.175123 0.202 Uiso 1 1 calc R U . . .
H4S2 H 0.364712 0.383801 0.162796 0.202 Uiso 1 1 calc R U . . .
H4S3 H 0.426780 0.424523 0.169728 0.202 Uiso 1 1 calc R U . . .
O5S O 0.6034(6) 0.4940(7) 0.3544(3) 0.132(4) Uani 1 1 d . U . . .
H5S H 0.595984 0.460190 0.374161 0.197 Uiso 1 1 calc R U . . .
C5S C 0.5906(5) 0.5593(7) 0.3732(4) 0.080(3) Uani 1 1 d . U . . .
H5S1 H 0.582425 0.552998 0.407783 0.120 Uiso 1 1 calc R U . . .
H5S2 H 0.556119 0.580094 0.354308 0.120 Uiso 1 1 calc R U . . .
H5S3 H 0.623775 0.593070 0.371438 0.120 Uiso 1 1 calc R U . . .
O1W O 0.5893(3) 0.2840(4) 0.2511(3) 0.0632(18) Uani 1 1 d D . . . .
H1W H 0.562(3) 0.299(7) 0.271(3) 0.095 Uiso 1 1 d D U . . .
H2W H 0.577(4) 0.290(7) 0.2188(11) 0.095 Uiso 1 1 d D U . . .
O2W O 0.2425(4) -0.0263(6) 0.4171(3) 0.099(3) Uani 1 1 d D . . . .
H3W H 0.264(5) -0.011(9) 0.392(3) 0.148 Uiso 1 1 d D U . . .
H4W H 0.266(5) -0.016(9) 0.445(3) 0.148 Uiso 1 1 d D U . . .
O6S O 0.0163(6) 0.4898(8) 0.0267(5) 0.070(3) Uani 0.5 1 d D U P B -1
C6S C -0.0479(11) 0.508(4) 0.0159(12) 0.071(5) Uani 0.5 1 d D U P B -1
H6S1 H -0.067758 0.472813 -0.008026 0.086 Uiso 0.5 1 calc R U P B -1
H6S2 H -0.053985 0.559365 0.003725 0.086 Uiso 0.5 1 calc R U P B -1
C7S C -0.0680(10) 0.4974(14) 0.0704(7) 0.076(5) Uani 0.5 1 d D U P B -1
H7S1 H -0.109921 0.507318 0.070079 0.114 Uiso 0.5 1 calc R U P B -1
H7S2 H -0.059929 0.446352 0.081389 0.114 Uiso 0.5 1 calc R U P B -1
H7S3 H -0.046317 0.531898 0.093003 0.114 Uiso 0.5 1 calc R U P B -1
C8S C 0.0390(10) 0.497(4) -0.0236(11) 0.068(5) Uani 0.5 1 d D U P B -1
H8S1 H 0.031409 0.547407 -0.037691 0.082 Uiso 0.5 1 calc R U P B -1
H8S2 H 0.021844 0.459584 -0.047002 0.082 Uiso 0.5 1 calc R U P B -1
C9S C 0.1072(9) 0.4835(15) -0.0101(9) 0.081(6) Uani 0.5 1 d D U P B -1
H9S1 H 0.127833 0.486905 -0.040109 0.122 Uiso 0.5 1 calc R U P B -1
H9S2 H 0.122565 0.521038 0.013716 0.122 Uiso 0.5 1 calc R U P B -1
H9S3 H 0.113094 0.434074 0.004496 0.122 Uiso 0.5 1 calc R U P B -1
O7S O 0.9901(8) 0.5751(15) 0.5049(12) 0.133(8) Uani 0.448(7) 1 d . U P A 1
C10S C 0.9764(15) 0.5639(19) 0.458(2) 0.125(9) Uani 0.448(7) 1 d . U P A 1
O8S O 0.7672(12) 0.6999(9) 0.4504(9) 0.181(10) Uani 0.552(7) 1 d . U P A 2
C11S C 0.7844(19) 0.7057(16) 0.3987(14) 0.167(11) Uani 0.552(7) 1 d . U P A 2
O9S O 0.9559(7) 0.7053(12) 0.5071(8) 0.245(9) Uani 1 1 d . U . . .
C12S C 0.9251(13) 0.764(2) 0.4985(15) 0.271(12) Uani 1 1 d . U . . .
O10S O 0.9638(8) 0.8064(10) 0.3431(8) 0.246(8) Uani 1 1 d . U . . .
C13S C 1.0120(11) 0.7622(13) 0.3773(12) 0.228(10) Uani 1 1 d . U . . .
O11S O 1.0340(10) 0.0351(12) 0.5562(9) 0.272(9) Uani 1 1 d . U . . .
C14S C 1.0593(17) 0.101(2) 0.5828(15) 0.286(12) Uani 1 1 d . U . . .

loop_
_atom_site_aniso_label
_atom_site_aniso_U_11
_atom_site_aniso_U_22
_atom_site_aniso_U_33
_atom_site_aniso_U_23
_atom_site_aniso_U_13
_atom_site_aniso_U_12
Co1 0.0188(5) 0.0253(6) 0.0289(5) -0.0009(5) 0.0053(4) -0.0004(4)
Co2 0.0183(5) 0.0332(6) 0.0395(6) 0.0017(5) 0.0016(4) 0.0031(4)
N1 0.025(3) 0.033(4) 0.028(3) 0.002(3) 0.007(2) 0.003(3)
N2 0.021(3) 0.029(4) 0.032(3) -0.001(3) 0.013(2) -0.001(3)
N3 0.026(3) 0.031(4) 0.038(4) -0.003(3) 0.014(3) -0.004(3)
N4 0.021(3) 0.033(4) 0.034(3) 0.001(3) 0.011(2) 0.007(3)
N5 0.019(3) 0.035(4) 0.039(4) 0.003(3) 0.004(3) 0.007(3)
N6 0.022(3) 0.035(4) 0.050(4) 0.005(3) 0.000(3) 0.008(3)
N7 0.017(3) 0.030(4) 0.028(3) 0.002(3) 0.002(2) 0.002(3)
N8 0.020(3) 0.028(4) 0.030(3) -0.004(3) 0.000(2) -0.008(3)
N9 0.019(3) 0.034(4) 0.033(3) 0.000(3) -0.002(2) -0.009(3)
N10 0.019(3) 0.034(4) 0.040(4) 0.006(3) 0.002(3) -0.004(3)
N11 0.024(3) 0.036(4) 0.033(3) 0.004(3) 0.006(3) -0.007(3)
N13 0.018(3) 0.021(3) 0.038(3) 0.004(3) 0.007(2) 0.000(3)
N14 0.012(3) 0.023(3) 0.038(3) -0.002(3) 0.004(2) 0.005(3)
N15 0.018(3) 0.027(3) 0.026(3) 0.001(3) 0.000(2) 0.002(3)
N16 0.025(3) 0.030(4) 0.051(4) 0.002(3) -0.008(3) 0.002(3)
N17 0.020(3) 0.031(4) 0.044(4) 0.001(3) -0.003(3) 0.006(3)
N18 0.020(3) 0.040(4) 0.039(4) -0.004(3) 0.003(3) 0.003(3)
C1 0.019(3) 0.039(5) 0.038(4) 0.004(4) 0.009(3) -0.003(3)
C2 0.020(3) 0.038(5) 0.031(4) 0.005(4) 0.010(3) 0.001(3)
C3 0.023(3) 0.045(5) 0.025(4) -0.008(4) 0.002(3) -0.002(4)
C4 0.022(3) 0.028(4) 0.028(4) -0.011(4) 0.001(3) -0.001(3)
C5 0.018(3) 0.028(4) 0.029(4) 0.002(4) 0.001(3) 0.003(3)
C6 0.014(3) 0.034(5) 0.031(4) 0.000(4) 0.006(3) 0.001(3)
C7 0.022(3) 0.030(5) 0.038(4) 0.000(4) 0.006(3) 0.003(3)
C8 0.024(3) 0.028(5) 0.029(4) 0.004(4) 0.005(3) 0.005(3)
C9 0.018(3) 0.030(5) 0.030(4) 0.004(4) 0.004(3) -0.004(3)
C10 0.026(4) 0.031(5) 0.033(4) 0.001(4) 0.006(3) 0.002(3)
C11 0.024(4) 0.022(4) 0.041(4) 0.000(4) 0.002(3) 0.004(3)
C12 0.017(3) 0.031(5) 0.033(4) 0.006(4) -0.001(3) -0.003(3)
C13 0.013(3) 0.029(4) 0.028(4) 0.006(3) 0.001(3) 0.004(3)
C14 0.024(3) 0.019(4) 0.029(4) 0.000(3) 0.000(3) 0.002(3)
C15 0.015(3) 0.033(5) 0.026(4) 0.006(3) -0.001(3) 0.002(3)
C16 0.015(3) 0.027(4) 0.042(4) 0.005(4) -0.001(3) 0.000(3)
C17 0.031(4) 0.032(5) 0.032(4) 0.008(4) 0.007(3) 0.000(4)
C18 0.027(4) 0.046(5) 0.036(4) 0.004(4) 0.014(3) 0.007(4)
C19 0.023(4) 0.033(5) 0.037(4) 0.006(4) 0.007(3) 0.011(3)
C20 0.026(4) 0.026(4) 0.030(4) 0.003(4) 0.007(3) 0.000(3)
C21 0.030(4) 0.042(5) 0.038(4) 0.007(4) 0.014(3) 0.012(4)
C22 0.046(5) 0.059(6) 0.039(5) 0.010(5) 0.015(4) 0.029(5)
C23 0.031(4) 0.044(5) 0.043(5) 0.003(4) 0.008(4) 0.010(4)
C24 0.031(4) 0.041(5) 0.051(5) 0.004(4) 0.015(4) 0.016(4)
C25 0.063(6) 0.063(7) 0.057(6) 0.012(5) 0.025(5) 0.039(5)
C26 0.072(7) 0.061(7) 0.077(7) 0.008(6) 0.037(6) 0.038(6)
C27 0.038(5) 0.047(6) 0.074(7) -0.002(5) 0.015(4) 0.018(4)
C28 0.027(4) 0.039(5) 0.063(6) -0.002(5) 0.001(4) 0.009(4)
C29 0.045(5) 0.067(7) 0.057(5) -0.029(5) 0.030(4) -0.013(5)
C30 0.117(9) 0.096(9) 0.091(8) 0.017(7) 0.059(7) 0.058(8)
C31 0.018(3) 0.040(5) 0.033(4) 0.001(4) -0.003(3) 0.002(3)
C32 0.016(3) 0.039(5) 0.046(5) 0.002(4) 0.001(3) -0.005(3)
C33 0.025(4) 0.043(5) 0.042(5) 0.005(4) 0.000(3) -0.008(4)
C34 0.027(4) 0.038(5) 0.032(4) 0.006(4) 0.002(3) -0.009(4)
C35 0.022(3) 0.035(5) 0.028(4) -0.006(4) 0.002(3) 0.000(3)
C36 0.017(3) 0.032(4) 0.031(4) 0.000(4) 0.003(3) -0.008(3)
C37 0.023(4) 0.037(5) 0.027(4) 0.000(4) 0.000(3) -0.012(3)
C38 0.022(4) 0.035(5) 0.027(4) 0.001(4) -0.004(3) -0.007(3)
C39 0.019(3) 0.046(5) 0.024(4) -0.002(4) -0.001(3) -0.007(3)
C40 0.038(4) 0.052(6) 0.050(5) 0.008(5) -0.010(4) -0.022(4)
C41 0.052(5) 0.082(8) 0.066(6) 0.036(6) -0.025(5) -0.031(6)
C42 0.032(4) 0.084(8) 0.046(5) 0.020(5) -0.014(4) -0.023(5)
C43 0.023(4) 0.051(5) 0.026(4) -0.002(4) 0.003(3) -0.012(4)
C44 0.025(4) 0.040(5) 0.029(4) -0.001(4) -0.002(3) -0.005(4)
C45 0.018(3) 0.048(5) 0.027(4) -0.005(4) -0.006(3) -0.010(3)
C46 0.027(4) 0.049(6) 0.035(4) 0.004(4) 0.005(3) -0.001(4)
C47 0.037(4) 0.046(5) 0.034(4) -0.010(4) 0.007(3) -0.004(4)
C48 0.025(4) 0.040(5) 0.038(4) -0.001(4) -0.003(3) -0.007(4)
C49 0.025(4) 0.044(5) 0.028(4) -0.001(4) -0.002(3) -0.002(4)
C50 0.029(4) 0.055(6) 0.029(4) -0.010(4) 0.008(3) -0.018(4)
C51 0.024(4) 0.044(5) 0.036(4) -0.008(4) 0.003(3) -0.012(4)
C52 0.074(6) 0.064(7) 0.064(6) -0.027(6) 0.036(5) -0.046(6)
C53 0.062(6) 0.068(7) 0.054(6) -0.021(5) 0.029(5) -0.045(6)
C54 0.029(5) 0.037(5) 0.051(5) 0.001(5) 0.017(4) -0.004(4)
C55 0.036(5) 0.037(5) 0.059(6) -0.004(5) 0.022(4) -0.006(4)
C56 0.044(5) 0.041(5) 0.072(6) 0.000(5) 0.029(4) -0.010(4)
C57 0.033(5) 0.047(5) 0.061(6) 0.003(5) 0.023(4) -0.007(4)
C58 0.029(5) 0.044(5) 0.050(5) -0.001(5) 0.016(4) -0.004(5)
N12 0.025(4) 0.038(5) 0.045(5) -0.002(5) 0.011(3) -0.005(5)
C60 0.093(12) 0.043(5) 0.122(14) 0.006(9) 0.066(11) -0.012(9)
C59 0.041(5) 0.087(8) 0.068(6) 0.023(6) -0.010(4) -0.034(5)
C54B 0.032(5) 0.039(6) 0.048(5) -0.002(5) 0.013(4) -0.007(4)
C55B 0.039(5) 0.043(6) 0.060(6) -0.005(5) 0.015(4) -0.012(5)
C56B 0.042(5) 0.049(6) 0.073(6) -0.006(5) 0.021(4) -0.016(5)
C57B 0.038(5) 0.049(6) 0.064(5) 0.002(5) 0.020(4) -0.011(4)
C58B 0.032(5) 0.046(6) 0.052(5) 0.001(5) 0.016(4) -0.006(5)
N12B 0.025(4) 0.040(6) 0.046(5) 0.000(4) 0.011(4) 0.000(5)
C60B 0.061(8) 0.071(11) 0.151(12) -0.062(9) 0.044(8) -0.041(8)
C61 0.025(4) 0.028(4) 0.041(4) -0.004(4) 0.009(3) 0.000(3)
C62 0.016(3) 0.028(4) 0.059(5) 0.009(4) 0.003(3) 0.003(3)
C63 0.021(4) 0.027(4) 0.042(4) 0.001(4) -0.003(3) 0.000(3)
C64 0.021(3) 0.024(4) 0.031(4) -0.001(3) 0.000(3) -0.002(3)
C65 0.021(3) 0.019(4) 0.033(4) 0.002(3) 0.009(3) 0.001(3)
C66 0.016(3) 0.027(4) 0.027(4) 0.003(3) -0.004(3) -0.004(3)
C67 0.018(3) 0.033(4) 0.028(4) -0.005(4) 0.001(3) -0.001(3)
C68 0.019(3) 0.030(4) 0.030(4) -0.002(4) 0.005(3) -0.002(3)
C69 0.020(3) 0.027(4) 0.033(4) -0.005(4) 0.002(3) 0.000(3)
C70 0.031(4) 0.053(6) 0.036(4) -0.017(4) -0.006(3) 0.006(4)
C71 0.034(4) 0.051(6) 0.048(5) -0.022(5) -0.006(4) 0.010(4)
C72 0.029(4) 0.036(5) 0.049(5) -0.014(4) 0.003(3) 0.009(4)
C73 0.014(3) 0.028(4) 0.039(4) -0.002(4) 0.004(3) -0.002(3)
C74 0.023(3) 0.024(4) 0.026(4) -0.003(3) 0.002(3) -0.002(3)
C75 0.019(3) 0.028(5) 0.041(4) -0.004(4) 0.010(3) 0.001(3)
C76 0.023(4) 0.030(5) 0.058(5) 0.000(4) 0.008(3) -0.007(3)
C77 0.025(4) 0.029(5) 0.082(6) 0.013(5) 0.005(4) 0.004(4)
C78 0.028(4) 0.040(5) 0.062(6) 0.009(5) -0.003(4) 0.004(4)
C79 0.020(4) 0.034(5) 0.053(5) 0.006(4) 0.004(3) 0.001(3)
C80 0.019(3) 0.026(4) 0.043(4) 0.000(4) 0.004(3) 0.003(3)
C81 0.024(4) 0.032(5) 0.050(5) 0.000(4) 0.002(3) 0.008(4)
C82 0.023(4) 0.040(5) 0.042(4) 0.009(4) -0.001(3) 0.007(4)
C83 0.021(4) 0.045(5) 0.045(5) 0.004(4) 0.003(3) 0.003(4)
C84 0.019(3) 0.040(5) 0.035(4) -0.005(4) 0.005(3) 0.003(4)
C85 0.032(4) 0.054(6) 0.031(4) 0.003(4) 0.004(3) 0.000(4)
C86 0.033(4) 0.061(6) 0.032(4) 0.000(4) 0.000(3) 0.014(4)
C87 0.022(4) 0.054(6) 0.033(4) -0.007(4) -0.001(3) 0.011(4)
C88 0.022(4) 0.049(6) 0.043(5) -0.014(4) 0.003(3) 0.001(4)
C89 0.034(4) 0.053(6) 0.055(5) 0.001(5) -0.014(4) 0.009(4)
C90 0.054(6) 0.096(9) 0.049(5) 0.022(6) -0.014(4) 0.013(6)
Cl1 0.0575(14) 0.0491(15) 0.0675(15) 0.0047(13) 0.0136(12) -0.0006(12)
O1 0.128(8) 0.168(11) 0.134(8) 0.011(8) 0.088(7) 0.003(8)
O2 0.119(7) 0.172(11) 0.123(8) 0.058(8) 0.054(6) 0.020(8)
O3 0.252(14) 0.059(6) 0.157(10) -0.016(7) 0.064(10) 0.011(8)
O4 0.194(10) 0.157(10) 0.158(10) 0.008(8) -0.079(8) -0.063(9)
Cl2 0.0725(14) 0.0475(15) 0.0337(11) -0.0016(11) 0.0053(10) 0.0076(12)
O5 0.109(6) 0.066(5) 0.079(5) 0.016(4) 0.034(4) -0.018(5)
O6 0.152(7) 0.066(5) 0.056(4) 0.003(4) 0.040(5) 0.048(5)
O7 0.218(11) 0.054(5) 0.111(7) -0.024(5) 0.040(7) -0.051(7)
O8 0.111(7) 0.238(12) 0.075(5) -0.002(7) -0.021(5) 0.083(8)
Cl3 0.0357(10) 0.0293(11) 0.0571(12) -0.0032(10) 0.0115(9) -0.0003(9)
O9 0.074(4) 0.036(4) 0.059(4) 0.000(3) 0.001(3) 0.000(3)
O10 0.049(4) 0.054(4) 0.089(5) 0.003(4) 0.029(3) -0.002(3)
O11 0.041(3) 0.052(4) 0.088(5) -0.008(4) -0.009(3) 0.007(3)
O12 0.107(5) 0.032(4) 0.077(5) -0.017(4) 0.031(4) -0.002(4)
Cl4 0.144(3) 0.084(2) 0.0570(15) -0.0345(16) -0.0289(17) 0.035(2)
O13 0.177(8) 0.090(6) 0.065(4) -0.036(4) 0.045(5) -0.044(5)
O14 0.227(7) 0.221(13) 0.241(12) -0.014(11) 0.056(10) 0.135(7)
O15 0.272(10) 0.102(8) 0.279(13) -0.046(7) -0.105(11) -0.048(7)
O16 0.355(12) 0.237(11) 0.077(4) 0.005(5) -0.076(8) 0.056(9)
O1S 0.040(3) 0.049(4) 0.035(3) 0.001(3) -0.001(2) 0.012(3)
C1S 0.041(5) 0.052(6) 0.048(5) 0.005(5) -0.008(4) -0.003(4)
O2S 0.086(5) 0.061(5) 0.125(7) -0.025(5) 0.059(5) -0.031(5)
C2S 0.083(8) 0.069(8) 0.099(9) -0.009(7) 0.028(7) -0.036(7)
O3S 0.047(4) 0.072(5) 0.104(6) -0.032(5) -0.011(4) -0.004(4)
C3S 0.041(5) 0.088(9) 0.114(9) -0.058(8) -0.016(6) 0.017(6)
O4S 0.066(4) 0.061(5) 0.072(4) -0.020(4) 0.026(3) -0.014(4)
C4S 0.195(14) 0.127(12) 0.084(6) 0.007(9) 0.025(10) -0.024(12)
O5S 0.182(8) 0.154(8) 0.056(5) -0.018(5) -0.002(5) 0.123(7)
C5S 0.060(6) 0.100(8) 0.082(7) -0.007(6) 0.018(5) 0.031(6)
O1W 0.058(4) 0.056(5) 0.072(4) 0.011(4) -0.012(3) 0.002(4)
O2W 0.112(7) 0.091(7) 0.093(6) 0.002(6) 0.010(5) 0.011(6)
O6S 0.077(6) 0.068(8) 0.061(6) -0.013(7) -0.003(5) 0.008(7)
C6S 0.076(7) 0.071(11) 0.066(10) -0.010(10) 0.000(7) 0.006(10)
C7S 0.086(11) 0.073(14) 0.070(10) -0.007(11) 0.006(8) 0.012(12)
C8S 0.068(7) 0.074(11) 0.061(9) -0.006(10) -0.007(7) 0.005(10)
C9S 0.071(8) 0.093(15) 0.079(13) 0.002(13) -0.005(7) 0.016(12)
O7S 0.054(11) 0.130(17) 0.227(19) 0.034(19) 0.077(14) 0.019(11)
C10S 0.077(13) 0.070(14) 0.24(2) -0.014(19) 0.082(16) 0.011(12)
O8S 0.30(2) 0.057(10) 0.22(2) -0.041(12) 0.189(19) -0.016(13)
C11S 0.27(3) 0.064(15) 0.19(2) -0.005(16) 0.14(2) -0.004(18)
O9S 0.166(14) 0.25(2) 0.299(18) -0.173(19) -0.080(13) 0.018(12)
C12S 0.17(2) 0.29(3) 0.34(2) -0.14(2) -0.03(2) 0.053(15)
O10S 0.233(16) 0.171(14) 0.32(2) -0.018(14) -0.064(14) 0.028(12)
C13S 0.169(17) 0.130(16) 0.37(3) 0.044(17) -0.058(16) -0.049(13)
O11S 0.257(19) 0.21(2) 0.35(3) -0.067(17) 0.022(18) -0.011(16)
C14S 0.29(3) 0.23(3) 0.33(3) -0.08(2) -0.03(2) 0.01(2)

loop_
_atom_type_symbol
_atom_type_description
_atom_type_scat_dispersion_real
_atom_type_scat_dispersion_imag
_atom_type_scat_source
C C 0.0033 0.0016 'International Tables Vol C Tables 4.2.6.8 and 6.1.1.4'
H H 0.0000 0.0000 'International Tables Vol C Tables 4.2.6.8 and 6.1.1.4'
N N 0.0061 0.0033 'International Tables Vol C Tables 4.2.6.8 and 6.1.1.4'
O O 0.0106 0.0060 'International Tables Vol C Tables 4.2.6.8 and 6.1.1.4'
Cl Cl 0.1484 0.1585 'International Tables Vol C Tables 4.2.6.8 and 6.1.1.4'
Co Co 0.3494 0.9721 'International Tables Vol C Tables 4.2.6.8 and 6.1.1.4'

loop_
_geom_angle_atom_site_label_1
_geom_angle_atom_site_label_2
_geom_angle_atom_site_label_3
_geom_angle
_geom_angle_site_symmetry_1
_geom_angle_site_symmetry_3
_geom_angle_publ_flag
N14 Co1 N8 95.6(2) . . ?
N14 Co1 N2 100.2(2) . . ?
N8 Co1 N2 99.9(2) . . ?
N14 Co1 N7 94.0(2) . . ?
N8 Co1 N7 76.3(2) . . ?
N2 Co1 N7 165.6(2) . . ?
N14 Co1 N13 76.8(2) . . ?
N8 Co1 N13 169.1(2) . . ?
N2 Co1 N13 89.3(2) . . ?
N7 Co1 N13 96.2(2) . . ?
N14 Co1 N1 172.4(2) . . ?
N8 Co1 N1 91.7(2) . . ?
N2 Co1 N1 76.3(2) . . ?
N7 Co1 N1 89.9(2) . . ?
N13 Co1 N1 96.3(2) . . ?
N12B Co2 N17 172.1(15) . . ?
N12B Co2 N11 78.5(5) . . ?
N17 Co2 N11 98.3(2) . . ?
N12B Co2 N5 89.2(16) . . ?
N17 Co2 N5 98.4(2) . . ?
N11 Co2 N5 95.7(2) . . ?
N12B Co2 N6 92.8(6) . . ?
N17 Co2 N6 91.2(2) . . ?
N11 Co2 N6 168.7(3) . . ?
N5 Co2 N6 76.8(2) . . ?
N12B Co2 N18 95.3(16) . . ?
N17 Co2 N18 77.5(2) . . ?
N11 Co2 N18 91.6(2) . . ?
N5 Co2 N18 172.1(2) . . ?
N6 Co2 N18 96.4(2) . . ?
N17 Co2 N12 171.8(8) . . ?
N11 Co2 N12 75.3(4) . . ?
N5 Co2 N12 87.5(12) . . ?
N6 Co2 N12 95.7(4) . . ?
N18 Co2 N12 97.3(12) . . ?
C1 N1 C5 116.8(6) . . ?
C1 N1 Co1 128.1(5) . . ?
C5 N1 Co1 114.9(4) . . ?
C6 N2 N3 105.1(6) . . ?
C6 N2 Co1 115.6(4) . . ?
N3 N2 Co1 139.0(5) . . ?
C8 N3 N2 111.5(6) . . ?
C8 N3 H3A 124.2 . . ?
N2 N3 H3A 124.2 . . ?
C21 N4 N5 111.9(6) . . ?
C21 N4 H4B 124.1 . . ?
N5 N4 H4B 124.1 . . ?
C23 N5 N4 104.3(6) . . ?
C23 N5 Co2 115.7(5) . . ?
N4 N5 Co2 138.8(5) . . ?
C24 N6 C28 117.2(7) . . ?
C24 N6 Co2 115.4(5) . . ?
C28 N6 Co2 127.4(6) . . ?
C31 N7 C35 117.5(6) . . ?
C31 N7 Co1 127.0(5) . . ?
C35 N7 Co1 115.3(4) . . ?
C36 N8 N9 104.6(5) . . ?
C36 N8 Co1 115.5(4) . . ?
N9 N8 Co1 139.3(5) . . ?
C38 N9 N8 111.9(5) . . ?
C38 N9 H9A 124.0 . . ?
N8 N9 H9A 124.0 . . ?
C51 N10 N11 112.4(6) . . ?
C51 N10 H10B 123.8 . . ?
N11 N10 H10B 123.8 . . ?
C53 N11 N10 105.1(6) . . ?
C53 N11 Co2 115.9(5) . . ?
N10 N11 Co2 139.0(5) . . ?
C65 N13 C61 116.8(6) . . ?
C65 N13 Co1 114.9(4) . . ?
C61 N13 Co1 128.2(5) . . ?
C66 N14 N15 105.1(5) . . ?
C66 N14 Co1 116.5(4) . . ?
N15 N14 Co1 138.1(4) . . ?
C68 N15 N14 111.5(5) . . ?
C68 N15 H15A 124.3 . . ?
N14 N15 H15A 124.3 . . ?
N17 N16 C81 111.4(6) . . ?
N17 N16 H16B 124.3 . . ?
C81 N16 H16B 124.3 . . ?
C83 N17 N16 105.3(6) . . ?
C83 N17 Co2 115.0(5) . . ?
N16 N17 Co2 139.2(5) . . ?
C84 N18 C88 117.3(7) . . ?
C84 N18 Co2 114.1(4) . . ?
C88 N18 Co2 128.1(6) . . ?
N1 C1 C2 122.6(7) . . ?
N1 C1 H1A 118.7 . . ?
C2 C1 H1A 118.7 . . ?
C3 C2 C1 120.8(6) . . ?
C3 C2 H2A 119.6 . . ?
C1 C2 H2A 119.6 . . ?
C2 C3 C4 117.2(7) . . ?
C2 C3 C29 122.3(6) . . ?
C4 C3 C29 120.5(7) . . ?
C5 C4 C3 119.7(7) . . ?
C5 C4 H4A 120.1 . . ?
C3 C4 H4A 120.1 . . ?
N1 C5 C4 122.7(6) . . ?
N1 C5 C6 114.6(6) . . ?
C4 C5 C6 122.7(7) . . ?
N2 C6 C7 111.5(6) . . ?
N2 C6 C5 118.2(7) . . ?
C7 C6 C5 130.2(7) . . ?
C8 C7 C6 104.6(7) . . ?
C8 C7 H7A 127.7 . . ?
C6 C7 H7A 127.7 . . ?
N3 C8 C7 107.2(6) . . ?
N3 C8 C9 124.8(6) . . ?
C7 C8 C9 128.0(7) . . ?
C10 C9 C14 119.4(6) . . ?
C10 C9 C8 118.5(6) . . ?
C14 C9 C8 122.1(7) . . ?
C11 C10 C9 119.6(6) . . ?
C11 C10 H10A 120.2 . . ?
C9 C10 H10A 120.2 . . ?
C10 C11 C12 121.5(7) . . ?
C10 C11 H11A 119.3 . . ?
C12 C11 H11A 119.3 . . ?
C11 C12 C13 119.9(6) . . ?
C11 C12 H12A 120.1 . . ?
C13 C12 H12A 120.1 . . ?
C12 C13 C14 119.0(6) . . ?
C12 C13 C15 119.1(6) . . ?
C14 C13 C15 121.9(7) . . ?
C9 C14 C13 120.7(7) . . ?
C9 C14 H14A 119.7 . . ?
C13 C14 H14A 119.7 . . ?
C20 C15 C16 118.4(6) . . ?
C20 C15 C13 122.2(6) . . ?
C16 C15 C13 119.3(6) . . ?
C17 C16 C15 121.3(7) . . ?
C17 C16 H16A 119.3 . . ?
C15 C16 H16A 119.3 . . ?
C18 C17 C16 119.1(7) . . ?
C18 C17 H17A 120.4 . . ?
C16 C17 H17A 120.4 . . ?
C17 C18 C19 121.1(6) . . ?
C17 C18 H18A 119.4 . . ?
C19 C18 H18A 119.4 . . ?
C18 C19 C20 119.0(7) . . ?
C18 C19 C21 118.6(6) . . ?
C20 C19 C21 122.5(7) . . ?
C15 C20 C19 120.8(7) . . ?
C15 C20 H20A 119.6 . . ?
C19 C20 H20A 119.6 . . ?
N4 C21 C22 106.5(7) . . ?
N4 C21 C19 123.6(6) . . ?
C22 C21 C19 129.6(7) . . ?
C21 C22 C23 105.9(7) . . ?
C21 C22 H22A 127.1 . . ?
C23 C22 H22A 127.1 . . ?
N5 C23 C22 111.5(7) . . ?
N5 C23 C24 116.3(7) . . ?
C22 C23 C24 132.2(7) . . ?
N6 C24 C25 123.2(7) . . ?
N6 C24 C23 115.5(7) . . ?
C25 C24 C23 121.3(8) . . ?
C24 C25 C26 118.5(9) . . ?
C24 C25 H25A 120.8 . . ?
C26 C25 H25A 120.8 . . ?
C27 C26 C25 117.5(8) . . ?
C27 C26 C30 122.7(9) . . ?
C25 C26 C30 119.7(10) . . ?
C28 C27 C26 120.3(8) . . ?
C28 C27 H27A 119.9 . . ?
C26 C27 H27A 119.9 . . ?
C27 C28 N6 123.1(8) . . ?
C27 C28 H28A 118.4 . . ?
N6 C28 H28A 118.4 . . ?
C3 C29 H29A 109.5 . . ?
C3 C29 H29B 109.5 . . ?
H29A C29 H29B 109.5 . . ?
C3 C29 H29C 109.5 . . ?
H29A C29 H29C 109.5 . . ?
H29B C29 H29C 109.5 . . ?
C26 C30 H30A 109.5 . . ?
C26 C30 H30B 109.5 . . ?
H30A C30 H30B 109.5 . . ?
C26 C30 H30C 109.5 . . ?
H30A C30 H30C 109.5 . . ?
H30B C30 H30C 109.5 . . ?
N7 C31 C32 123.0(7) . . ?
N7 C31 H31A 118.5 . . ?
C32 C31 H31A 118.5 . . ?
C31 C32 C33 120.5(7) . . ?
C31 C32 H32A 119.7 . . ?
C33 C32 H32A 119.7 . . ?
C32 C33 C34 116.7(7) . . ?
C32 C33 C59 121.9(7) . . ?
C34 C33 C59 121.4(7) . . ?
C35 C34 C33 120.7(7) . . ?
C35 C34 H34A 119.7 . . ?
C33 C34 H34A 119.7 . . ?
N7 C35 C34 121.5(6) . . ?
N7 C35 C36 114.4(6) . . ?
C34 C35 C36 124.0(7) . . ?
N8 C36 C37 111.4(6) . . ?
N8 C36 C35 117.1(6) . . ?
C37 C36 C35 131.4(7) . . ?
C38 C37 C36 105.4(6) . . ?
C38 C37 H37A 127.3 . . ?
C36 C37 H37A 127.3 . . ?
N9 C38 C37 106.7(6) . . ?
N9 C38 C39 122.2(6) . . ?
C37 C38 C39 131.1(7) . . ?
C40 C39 C44 119.0(6) . . ?
C40 C39 C38 119.5(7) . . ?
C44 C39 C38 121.5(7) . . ?
C39 C40 C41 120.1(8) . . ?
C39 C40 H40A 119.9 . . ?
C41 C40 H40A 119.9 . . ?
C40 C41 C42 120.2(9) . . ?
C40 C41 H41A 119.9 . . ?
C42 C41 H41A 119.9 . . ?
C43 C42 C41 120.0(7) . . ?
C43 C42 H42A 120.0 . . ?
C41 C42 H42A 120.0 . . ?
C42 C43 C44 119.5(7) . . ?
C42 C43 C45 120.9(6) . . ?
C44 C43 C45 119.6(7) . . ?
C43 C44 C39 121.1(7) . . ?
C43 C44 H44A 119.4 . . ?
C39 C44 H44A 119.4 . . ?
C50 C45 C46 118.5(7) . . ?
C50 C45 C43 119.5(7) . . ?
C46 C45 C43 122.0(6) . . ?
C45 C46 C47 120.8(7) . . ?
C45 C46 H46A 119.6 . . ?
C47 C46 H46A 119.6 . . ?
C46 C47 C48 119.4(8) . . ?
C46 C47 H47A 120.3 . . ?
C48 C47 H47A 120.3 . . ?
C49 C48 C47 120.3(7) . . ?
C49 C48 H48A 119.8 . . ?
C47 C48 H48A 119.8 . . ?
C48 C49 C50 118.5(7) . . ?
C48 C49 C51 120.6(7) . . ?
C50 C49 C51 120.8(7) . . ?
C45 C50 C49 122.4(7) . . ?
C45 C50 H50A 118.8 . . ?
C49 C50 H50A 118.8 . . ?
N10 C51 C52 106.9(7) . . ?
N10 C51 C49 122.3(7) . . ?
C52 C51 C49 130.8(8) . . ?
C51 C52 C53 104.7(8) . . ?
C51 C52 H52A 127.7 . . ?
C53 C52 H52A 127.7 . . ?
N11 C53 C52 110.9(7) . . ?
N11 C53 C54 119.3(9) . . ?
C52 C53 C54 128.2(10) . . ?
N11 C53 C54B 112.4(10) . . ?
C52 C53 C54B 133.7(10) . . ?
C55 C54 N12 122.1(11) . . ?
C55 C54 C53 128.4(12) . . ?
N12 C54 C53 107.8(13) . . ?
C54 C55 C56 120.0(13) . . ?
C54 C55 H55A 120.0 . . ?
C56 C55 H55A 120.0 . . ?
C57 C56 C55 118.6(13) . . ?
C57 C56 C60 122.8(12) . . ?
C55 C56 C60 118.5(13) . . ?
C56 C57 C58 120.4(12) . . ?
C56 C57 H57A 119.8 . . ?
C58 C57 H57A 119.8 . . ?
N12 C58 C57 121.8(13) . . ?
N12 C58 H58A 119.1 . . ?
C57 C58 H58A 119.1 . . ?
C58 N12 C54 116.9(15) . . ?
C58 N12 Co2 124.7(10) . . ?
C54 N12 Co2 113.7(12) . . ?
C56 C60 H60A 109.5 . . ?
C56 C60 H60B 109.5 . . ?
H60A C60 H60B 109.5 . . ?
C56 C60 H60C 109.5 . . ?
H60A C60 H60C 109.5 . . ?
H60B C60 H60C 109.5 . . ?
C33 C59 H59A 109.5 . . ?
C33 C59 H59B 109.5 . . ?
H59A C59 H59B 109.5 . . ?
C33 C59 H59C 109.5 . . ?
H59A C59 H59C 109.5 . . ?
H59B C59 H59C 109.5 . . ?
C55B C54B N12B 122.2(14) . . ?
C55B C54B C53 123.6(14) . . ?
N12B C54B C53 113.7(16) . . ?
C54B C55B C56B 121.3(15) . . ?
C54B C55B H55B 119.3 . . ?
C56B C55B H55B 119.3 . . ?
C57B C56B C55B 116.7(15) . . ?
C57B C56B C60B 124.9(15) . . ?
C55B C56B C60B 115.6(15) . . ?
C56B C57B C58B 120.5(15) . . ?
C56B C57B H57B 119.7 . . ?
C58B C57B H57B 119.7 . . ?
N12B C58B C57B 122.7(17) . . ?
N12B C58B H58B 118.6 . . ?
C57B C58B H58B 118.6 . . ?
C58B N12B C54B 116.1(19) . . ?
C58B N12B Co2 128.3(12) . . ?
C54B N12B Co2 114.6(13) . . ?
C56B C60B H60D 109.5 . . ?
C56B C60B H60E 109.5 . . ?
H60D C60B H60E 109.5 . . ?
C56B C60B H60F 109.5 . . ?
H60D C60B H60F 109.5 . . ?
H60E C60B H60F 109.5 . . ?
N13 C61 C62 122.9(7) . . ?
N13 C61 H61A 118.5 . . ?
C62 C61 H61A 118.5 . . ?
C63 C62 C61 120.5(7) . . ?
C63 C62 H62A 119.7 . . ?
C61 C62 H62A 119.7 . . ?
C62 C63 C64 117.0(7) . . ?
C62 C63 C89 121.9(7) . . ?
C64 C63 C89 121.1(7) . . ?
C63 C64 C65 119.9(7) . . ?
C63 C64 H64A 120.1 . . ?
C65 C64 H64A 120.1 . . ?
N13 C65 C64 122.9(6) . . ?
N13 C65 C66 115.0(6) . . ?
C64 C65 C66 122.0(6) . . ?
N14 C66 C67 111.4(6) . . ?
N14 C66 C65 116.7(6) . . ?
C67 C66 C65 131.9(6) . . ?
C66 C67 C68 104.9(6) . . ?
C66 C67 H67A 127.6 . . ?
C68 C67 H67A 127.6 . . ?
N15 C68 C67 107.1(6) . . ?
N15 C68 C69 123.2(6) . . ?
C67 C68 C69 129.7(6) . . ?
C74 C69 C70 119.2(6) . . ?
C74 C69 C68 122.5(6) . . ?
C70 C69 C68 118.3(6) . . ?
C71 C70 C69 119.9(7) . . ?
C71 C70 H70A 120.1 . . ?
C69 C70 H70A 120.1 . . ?
C70 C71 C72 120.4(8) . . ?
C70 C71 H71A 119.8 . . ?
C72 C71 H71A 119.8 . . ?
C73 C72 C71 121.5(7) . . ?
C73 C72 H72A 119.3 . . ?
C71 C72 H72A 119.3 . . ?
C72 C73 C74 118.5(6) . . ?
C72 C73 C75 119.6(6) . . ?
C74 C73 C75 121.8(6) . . ?
C69 C74 C73 120.5(6) . . ?
C69 C74 H74A 119.8 . . ?
C73 C74 H74A 119.8 . . ?
C80 C75 C76 119.2(7) . . ?
C80 C75 C73 122.1(7) . . ?
C76 C75 C73 118.6(7) . . ?
C77 C76 C75 119.5(7) . . ?
C77 C76 H76A 120.3 . . ?
C75 C76 H76A 120.3 . . ?
C78 C77 C76 120.9(8) . . ?
C78 C77 H77A 119.6 . . ?
C76 C77 H77A 119.6 . . ?
C77 C78 C79 120.7(7) . . ?
C77 C78 H78A 119.7 . . ?
C79 C78 H78A 119.7 . . ?
C80 C79 C78 118.5(7) . . ?
C80 C79 C81 122.7(7) . . ?
C78 C79 C81 118.7(7) . . ?
C75 C80 C79 121.1(7) . . ?
C75 C80 H80A 119.5 . . ?
C79 C80 H80A 119.5 . . ?
N16 C81 C82 107.4(7) . . ?
N16 C81 C79 122.9(7) . . ?
C82 C81 C79 129.6(8) . . ?
C81 C82 C83 104.7(7) . . ?
C81 C82 H82A 127.6 . . ?
C83 C82 H82A 127.6 . . ?
N17 C83 C82 111.2(6) . . ?
N17 C83 C84 117.7(7) . . ?
C82 C83 C84 131.1(8) . . ?
N18 C84 C85 122.0(7) . . ?
N18 C84 C83 114.8(7) . . ?
C85 C84 C83 123.1(7) . . ?
C86 C85 C84 119.6(8) . . ?
C86 C85 H85A 120.2 . . ?
C84 C85 H85A 120.2 . . ?
C87 C86 C85 118.1(8) . . ?
C87 C86 C90 121.5(8) . . ?
C85 C86 C90 120.4(9) . . ?
C88 C87 C86 119.5(7) . . ?
C88 C87 H87A 120.2 . . ?
C86 C87 H87A 120.2 . . ?
N18 C88 C87 123.4(8) . . ?
N18 C88 H88A 118.3 . . ?
C87 C88 H88A 118.3 . . ?
C63 C89 H89A 109.5 . . ?
C63 C89 H89B 109.5 . . ?
H89A C89 H89B 109.5 . . ?
C63 C89 H89C 109.5 . . ?
H89A C89 H89C 109.5 . . ?
H89B C89 H89C 109.5 . . ?
C86 C90 H90A 109.5 . . ?
C86 C90 H90B 109.5 . . ?
H90A C90 H90B 109.5 . . ?
C86 C90 H90C 109.5 . . ?
H90A C90 H90C 109.5 . . ?
H90B C90 H90C 109.5 . . ?
O2 Cl1 O1 113.8(7) . . ?
O2 Cl1 O4 112.0(8) . . ?
O1 Cl1 O4 108.3(8) . . ?
O2 Cl1 O3 107.4(7) . . ?
O1 Cl1 O3 106.0(8) . . ?
O4 Cl1 O3 109.1(9) . . ?
O5 Cl2 O8 116.5(6) . . ?
O5 Cl2 O6 112.3(5) . . ?
O8 Cl2 O6 109.4(5) . . ?
O5 Cl2 O7 105.8(5) . . ?
O8 Cl2 O7 103.9(8) . . ?
O6 Cl2 O7 108.2(6) . . ?
O10 Cl3 O11 108.8(4) . . ?
O10 Cl3 O12 110.7(4) . . ?
O11 Cl3 O12 109.5(4) . . ?
O10 Cl3 O9 109.9(4) . . ?
O11 Cl3 O9 108.7(4) . . ?
O12 Cl3 O9 109.2(4) . . ?
O16 Cl4 O13 116.4(7) . . ?
O16 Cl4 O15 110.1(8) . . ?
O13 Cl4 O15 111.7(7) . . ?
O16 Cl4 O14 109.4(8) . . ?
O13 Cl4 O14 107.6(7) . . ?
O15 Cl4 O14 100.5(7) . . ?
C1S O1S H1S 107(2) . . ?
O1S C1S H1S1 109.5 . . ?
O1S C1S H1S2 109.5 . . ?
H1S1 C1S H1S2 109.5 . . ?
O1S C1S H1S3 109.5 . . ?
H1S1 C1S H1S3 109.5 . . ?
H1S2 C1S H1S3 109.5 . . ?
C2S O2S H2S 132(3) . . ?
O2S C2S H2S1 109.5 . . ?
O2S C2S H2S2 109.5 . . ?
H2S1 C2S H2S2 109.5 . . ?
O2S C2S H2S3 109.5 . . ?
H2S1 C2S H2S3 109.5 . . ?
H2S2 C2S H2S3 109.5 . . ?
C3S O3S H3S 127(8) . . ?
O3S C3S H3S1 109.5 . . ?
O3S C3S H3S2 109.5 . . ?
H3S1 C3S H3S2 109.5 . . ?
O3S C3S H3S3 109.5 . . ?
H3S1 C3S H3S3 109.5 . . ?
H3S2 C3S H3S3 109.5 . . ?
C4S O4S H4S 136(8) . . ?
O4S C4S H4S1 109.5 . . ?
O4S C4S H4S2 109.5 . . ?
H4S1 C4S H4S2 109.5 . . ?
O4S C4S H4S3 109.5 . . ?
H4S1 C4S H4S3 109.5 . . ?
H4S2 C4S H4S3 109.5 . . ?
C5S O5S H5S 109.5 . . ?
O5S C5S H5S1 109.5 . . ?
O5S C5S H5S2 109.5 . . ?
H5S1 C5S H5S2 109.5 . . ?
O5S C5S H5S3 109.5 . . ?
H5S1 C5S H5S3 109.5 . . ?
H5S2 C5S H5S3 109.5 . . ?
H1W O1W H2W 112(5) . . ?
H3W O2W H4W 103(5) . . ?
C8S O6S C6S 102(2) . . ?
O6S C6S C7S 98(2) . . ?
O6S C6S H6S1 112.1 . . ?
C7S C6S H6S1 112.1 . . ?
O6S C6S H6S2 112.1 . . ?
C7S C6S H6S2 112.1 . . ?
H6S1 C6S H6S2 109.7 . . ?
C6S C7S H7S1 109.5 . . ?
C6S C7S H7S2 109.5 . . ?
H7S1 C7S H7S2 109.5 . . ?
C6S C7S H7S3 109.5 . . ?
H7S1 C7S H7S3 109.5 . . ?
H7S2 C7S H7S3 109.5 . . ?
O6S C8S C9S 101(2) . . ?
O6S C8S H8S1 111.6 . . ?
C9S C8S H8S1 111.6 . . ?
O6S C8S H8S2 111.6 . . ?
C9S C8S H8S2 111.6 . . ?
H8S1 C8S H8S2 109.4 . . ?
C8S C9S H9S1 109.5 . . ?
C8S C9S H9S2 109.5 . . ?
H9S1 C9S H9S2 109.5 . . ?
C8S C9S H9S3 109.5 . . ?
H9S1 C9S H9S3 109.5 . . ?
H9S2 C9S H9S3 109.5 . . ?

loop_
_geom_bond_atom_site_label_1
_geom_bond_atom_site_label_2
_geom_bond_distance
_geom_bond_site_symmetry_2
_geom_bond_publ_flag
Co1 N14 2.078(5) . ?
Co1 N8 2.124(6) . ?
Co1 N2 2.124(6) . ?
Co1 N7 2.133(6) . ?
Co1 N13 2.149(6) . ?
Co1 N1 2.169(6) . ?
Co2 N12B 2.047(19) . ?
Co2 N17 2.090(6) . ?
Co2 N11 2.094(6) . ?
Co2 N5 2.107(6) . ?
Co2 N6 2.138(6) . ?
Co2 N18 2.149(6) . ?
Co2 N12 2.223(15) . ?
N1 C1 1.354(8) . ?
N1 C5 1.354(9) . ?
N2 C6 1.324(9) . ?
N2 N3 1.365(8) . ?
N3 C8 1.334(10) . ?
N3 H3A 0.8800 . ?
N4 C21 1.348(9) . ?
N4 N5 1.362(8) . ?
N4 H4B 0.8800 . ?
N5 C23 1.335(10) . ?
N6 C24 1.330(10) . ?
N6 C28 1.347(10) . ?
N7 C31 1.333(8) . ?
N7 C35 1.365(9) . ?
N8 C36 1.327(9) . ?
N8 N9 1.355(7) . ?
N9 C38 1.347(9) . ?
N9 H9A 0.8800 . ?
N10 C51 1.335(10) . ?
N10 N11 1.338(8) . ?
N10 H10B 0.8800 . ?
N11 C53 1.328(11) . ?
N13 C65 1.337(9) . ?
N13 C61 1.347(9) . ?
N14 C66 1.336(8) . ?
N14 N15 1.356(7) . ?
N15 C68 1.343(9) . ?
N15 H15A 0.8800 . ?
N16 N17 1.344(8) . ?
N16 C81 1.354(10) . ?
N16 H16B 0.8800 . ?
N17 C83 1.335(10) . ?
N18 C84 1.342(10) . ?
N18 C88 1.348(9) . ?
C1 C2 1.371(10) . ?
C1 H1A 0.9500 . ?
C2 C3 1.365(11) . ?
C2 H2A 0.9500 . ?
C3 C4 1.400(10) . ?
C3 C29 1.504(11) . ?
C4 C5 1.372(10) . ?
C4 H4A 0.9500 . ?
C5 C6 1.459(9) . ?
C6 C7 1.392(10) . ?
C7 C8 1.388(9) . ?
C7 H7A 0.9500 . ?
C8 C9 1.469(10) . ?
C9 C10 1.392(10) . ?
C9 C14 1.393(9) . ?
C10 C11 1.373(10) . ?
C10 H10A 0.9500 . ?
C11 C12 1.381(10) . ?
C11 H11A 0.9500 . ?
C12 C13 1.388(10) . ?
C12 H12A 0.9500 . ?
C13 C14 1.400(10) . ?
C13 C15 1.477(9) . ?
C14 H14A 0.9500 . ?
C15 C20 1.389(10) . ?
C15 C16 1.392(10) . ?
C16 C17 1.392(10) . ?
C16 H16A 0.9500 . ?
C17 C18 1.374(11) . ?
C17 H17A 0.9500 . ?
C18 C19 1.388(10) . ?
C18 H18A 0.9500 . ?
C19 C20 1.399(9) . ?
C19 C21 1.464(10) . ?
C20 H20A 0.9500 . ?
C21 C22 1.368(10) . ?
C22 C23 1.381(11) . ?
C22 H22A 0.9500 . ?
C23 C24 1.470(11) . ?
C24 C25 1.388(12) . ?
C25 C26 1.390(12) . ?
C25 H25A 0.9500 . ?
C26 C27 1.381(14) . ?
C26 C30 1.494(13) . ?
C27 C28 1.346(12) . ?
C27 H27A 0.9500 . ?
C28 H28A 0.9500 . ?
C29 H29A 0.9800 . ?
C29 H29B 0.9800 . ?
C29 H29C 0.9800 . ?
C30 H30A 0.9800 . ?
C30 H30B 0.9800 . ?
C30 H30C 0.9800 . ?
C31 C32 1.368(10) . ?
C31 H31A 0.9500 . ?
C32 C33 1.383(11) . ?
C32 H32A 0.9500 . ?
C33 C34 1.386(10) . ?
C33 C59 1.499(12) . ?
C34 C35 1.374(10) . ?
C34 H34A 0.9500 . ?
C35 C36 1.460(9) . ?
C36 C37 1.390(10) . ?
C37 C38 1.365(9) . ?
C37 H37A 0.9500 . ?
C38 C39 1.479(9) . ?
C39 C40 1.371(11) . ?
C39 C44 1.394(10) . ?
C40 C41 1.378(11) . ?
C40 H40A 0.9500 . ?
C41 C42 1.398(13) . ?
C41 H41A 0.9500 . ?
C42 C43 1.361(12) . ?
C42 H42A 0.9500 . ?
C43 C44 1.380(10) . ?
C43 C45 1.487(11) . ?
C44 H44A 0.9500 . ?
C45 C50 1.370(10) . ?
C45 C46 1.381(11) . ?
C46 C47 1.388(11) . ?
C46 H46A 0.9500 . ?
C47 C48 1.395(10) . ?
C47 H47A 0.9500 . ?
C48 C49 1.379(11) . ?
C48 H48A 0.9500 . ?
C49 C50 1.387(11) . ?
C49 C51 1.471(10) . ?
C50 H50A 0.9500 . ?
C51 C52 1.371(11) . ?
C52 C53 1.399(13) . ?
C52 H52A 0.9500 . ?
C53 C54 1.492(14) . ?
C53 C54B 1.506(15) . ?
C54 C55 1.341(17) . ?
C54 N12 1.377(19) . ?
C55 C56 1.398(16) . ?
C55 H55A 0.9500 . ?
C56 C57 1.341(18) . ?
C56 C60 1.56(2) . ?
C57 C58 1.382(18) . ?
C57 H57A 0.9500 . ?
C58 N12 1.358(13) . ?
C58 H58A 0.9500 . ?
C60 H60A 0.9800 . ?
C60 H60B 0.9800 . ?
C60 H60C 0.9800 . ?
C59 H59A 0.9800 . ?
C59 H59B 0.9800 . ?
C59 H59C 0.9800 . ?
C54B C55B 1.339(18) . ?
C54B N12B 1.37(2) . ?
C55B C56B 1.407(18) . ?
C55B H55B 0.9500 . ?
C56B C57B 1.35(2) . ?
C56B C60B 1.59(2) . ?
C57B C58B 1.38(2) . ?
C57B H57B 0.9500 . ?
C58B N12B 1.362(15) . ?
C58B H58B 0.9500 . ?
C60B H60D 0.9800 . ?
C60B H60E 0.9800 . ?
C60B H60F 0.9800 . ?
C61 C62 1.375(10) . ?
C61 H61A 0.9500 . ?
C62 C63 1.374(11) . ?
C62 H62A 0.9500 . ?
C63 C64 1.383(10) . ?
C63 C89 1.505(10) . ?
C64 C65 1.389(10) . ?
C64 H64A 0.9500 . ?
C65 C66 1.461(9) . ?
C66 C67 1.384(10) . ?
C67 C68 1.385(10) . ?
C67 H67A 0.9500 . ?
C68 C69 1.465(10) . ?
C69 C74 1.398(9) . ?
C69 C70 1.404(10) . ?
C70 C71 1.371(11) . ?
C70 H70A 0.9500 . ?
C71 C72 1.384(11) . ?
C71 H71A 0.9500 . ?
C72 C73 1.377(10) . ?
C72 H72A 0.9500 . ?
C73 C74 1.402(10) . ?
C73 C75 1.489(10) . ?
C74 H74A 0.9500 . ?
C75 C80 1.383(10) . ?
C75 C76 1.402(11) . ?
C76 C77 1.380(11) . ?
C76 H76A 0.9500 . ?
C77 C78 1.363(12) . ?
C77 H77A 0.9500 . ?
C78 C79 1.399(11) . ?
C78 H78A 0.9500 . ?
C79 C80 1.387(10) . ?
C79 C81 1.471(11) . ?
C80 H80A 0.9500 . ?
C81 C82 1.368(10) . ?
C82 C83 1.398(12) . ?
C82 H82A 0.9500 . ?
C83 C84 1.462(10) . ?
C84 C85 1.397(11) . ?
C85 C86 1.382(11) . ?
C85 H85A 0.9500 . ?
C86 C87 1.375(12) . ?
C86 C90 1.519(12) . ?
C87 C88 1.371(11) . ?
C87 H87A 0.9500 . ?
C88 H88A 0.9500 . ?
C89 H89A 0.9800 . ?
C89 H89B 0.9800 . ?
C89 H89C 0.9800 . ?
C90 H90A 0.9800 . ?
C90 H90B 0.9800 . ?
C90 H90C 0.9800 . ?
Cl1 O2 1.364(9) . ?
Cl1 O1 1.395(10) . ?
Cl1 O4 1.399(11) . ?
Cl1 O3 1.411(10) . ?
Cl2 O5 1.392(7) . ?
Cl2 O8 1.399(9) . ?
Cl2 O6 1.416(7) . ?
Cl2 O7 1.422(9) . ?
Cl3 O10 1.422(6) . ?
Cl3 O11 1.426(6) . ?
Cl3 O12 1.431(6) . ?
Cl3 O9 1.439(7) . ?
Cl4 O16 1.293(9) . ?
Cl4 O13 1.303(7) . ?
Cl4 O15 1.364(10) . ?
Cl4 O14 1.370(10) . ?
O1S C1S 1.434(9) . ?
O1S H1S 0.981(15) . ?
C1S H1S1 0.9800 . ?
C1S H1S2 0.9800 . ?
C1S H1S3 0.9800 . ?
O2S C2S 1.342(11) . ?
O2S H2S 0.941(18) . ?
C2S H2S1 0.9800 . ?
C2S H2S2 0.9800 . ?
C2S H2S3 0.9800 . ?
O3S C3S 1.477(13) . ?
O3S H3S 0.91(2) . ?
C3S H3S1 0.9800 . ?
C3S H3S2 0.9800 . ?
C3S H3S3 0.9800 . ?
O4S C4S 1.453(15) . ?
O4S H4S 0.92(2) . ?
C4S H4S1 0.9800 . ?
C4S H4S2 0.9800 . ?
C4S H4S3 0.9800 . ?
O5S C5S 1.328(14) . ?
O5S H5S 0.8400 . ?
C5S H5S1 0.9800 . ?
C5S H5S2 0.9800 . ?
C5S H5S3 0.9800 . ?
O1W H1W 0.90(2) . ?
O1W H2W 0.91(2) . ?
O2W H3W 0.91(2) . ?
O2W H4W 0.92(2) . ?
O6S C8S 1.51(2) . ?
O6S C6S 1.51(2) . ?
C6S C7S 1.60(3) . ?
C6S H6S1 0.9900 . ?
C6S H6S2 0.9900 . ?
C7S H7S1 0.9800 . ?
C7S H7S2 0.9800 . ?
C7S H7S3 0.9800 . ?
C8S C9S 1.60(3) . ?
C8S H8S1 0.9900 . ?
C8S H8S2 0.9900 . ?
C9S H9S1 0.9800 . ?
C9S H9S2 0.9800 . ?
C9S H9S3 0.9800 . ?
O7S C10S 1.29(5) . ?
O8S C11S 1.50(4) . ?
O9S C12S 1.28(4) . ?
O10S C13S 1.60(3) . ?
O11S C14S 1.49(3) . ?

loop_
_geom_hbond_atom_site_label_D
_geom_hbond_atom_site_label_H
_geom_hbond_atom_site_label_A
_geom_hbond_distance_DH
_geom_hbond_distance_HA
_geom_hbond_distance_DA
_geom_hbond_angle_DHA
_geom_hbond_site_symmetry_A
_geom_hbond_publ_flag
O2S H2S O7 0.941(18) 2.22(4) 2.986(15) 138(4) . yes
O3S H3S O1S 0.91(2) 1.86(5) 2.727(9) 159(12) . yes
O4S H4S O2 0.92(2) 2.12(6) 2.969(13) 153(11) . yes
O5S H5S O4 0.84 2.25 2.91(2) 135.5 . yes
O1W H1W O3 0.90(2) 2.40(6) 3.218(14) 151(10) . yes
O1W H1W O2 0.90(2) 2.20(6) 3.017(13) 151(10) . yes
O1W H2W O10S 0.91(2) 1.87(4) 2.76(2) 168(9) 2_645 yes
O2W H3W O3S 0.91(2) 1.86(9) 2.689(13) 150(16) . yes
N3 H3A O4S 0.88 1.91 2.771(9) 166.3 . yes
N4 H4B O5S 0.88 1.84 2.722(9) 175.6 . yes
N9 H9A O1 0.88 2.19 2.845(10) 130.9 . yes
N10 H10B O2S 0.88 1.93 2.768(10) 159.9 . yes
N15 H15A O1S 0.88 1.96 2.746(8) 147.3 . yes
N16 H16B O1W 0.88 1.92 2.792(9) 172.7 . yes
